data_1565493
loop_
_publ_author_name
'Hu, Dong-Cheng'
'Wu, Ya-Jun'
'Sun, Jing'
'Shang, Ke-Xia'
'Yao, Xiao-Qiang'
'Yang, Yun-Xia'
'Liu, Jia-Cheng'

_publ_section_title
;
 Five coordination polymers based on two asymmetric Semi-rigid carboxylate
 organic ligands and N-donor 4, 4&#x2032;-di (1H-imidazol-1-yl)-1,
 1&#x2032;-biphenyl ligand: Solvent-induced synthesis, crystal structures,
 magnetic and dye absorption properties
;
_journal_name_full 'Inorganica Chimica Acta'
_journal_page_first 119356
_journal_paper_doi 10.1016/j.ica.2019.119356
_journal_volume 502
_journal_year 2020
_chemical_formula_moiety 'C33 H24 Co N4 O6'
_chemical_formula_sum 'C33 H24 Co N4 O6'
_chemical_formula_weight 631.49
_space_group_crystal_system triclinic
_space_group_IT_number 2
_space_group_name_Hall '-P 1'
_space_group_name_H-M_alt 'P -1'
_atom_sites_solution_hydrogens geom
_audit_creation_method SHELXL-2018/3
_cell_angle_alpha 102.243(2)
_cell_angle_beta 97.6890(18)
_cell_angle_gamma 97.897(2)
_cell_formula_units_Z 2
_cell_length_a 10.2536(6)
_cell_length_b 10.8554(8)
_cell_length_c 13.1698(8)
_cell_measurement_reflns_used 4651
_cell_measurement_temperature 296(2)
_cell_measurement_theta_max 27.50
_cell_measurement_theta_min 2.37
_cell_volume 1398.72(16)
_computing_cell_refinement 'Bruker SAINT'
_computing_data_collection 'Bruker APEX2'
_computing_data_reduction 'Bruker SAINT'
_computing_structure_refinement 'SHELXL-2018/3 (Sheldrick, 2018)'
_computing_structure_solution 'SHELXL-2018/3 (Sheldrick, 2018)'
_diffrn_ambient_temperature 296(2)
_diffrn_measured_fraction_theta_full 0.988
_diffrn_measured_fraction_theta_max 0.988
_diffrn_measurement_device_type 'Bruker APEX-II CCD'
_diffrn_measurement_method '\f and \w scans'
_diffrn_radiation_type MoK\a
_diffrn_radiation_wavelength 0.71073
_diffrn_reflns_av_R_equivalents 0.0255
_diffrn_reflns_av_unetI/netI 0.0455
_diffrn_reflns_Laue_measured_fraction_full 0.988
_diffrn_reflns_Laue_measured_fraction_max 0.988
_diffrn_reflns_limit_h_max 12
_diffrn_reflns_limit_h_min -12
_diffrn_reflns_limit_k_max 12
_diffrn_reflns_limit_k_min -12
_diffrn_reflns_limit_l_max 12
_diffrn_reflns_limit_l_min -15
_diffrn_reflns_number 8223
_diffrn_reflns_point_group_measured_fraction_full 0.988
_diffrn_reflns_point_group_measured_fraction_max 0.988
_diffrn_reflns_theta_full 25.007
_diffrn_reflns_theta_max 25.007
_diffrn_reflns_theta_min 2.370
_exptl_absorpt_coefficient_mu 0.669
_exptl_absorpt_correction_T_max 0.7457
_exptl_absorpt_correction_T_min 0.4003
_exptl_absorpt_correction_type multi-scan
_exptl_absorpt_process_details sadabs
_exptl_crystal_colour purple
_exptl_crystal_density_diffrn 1.499
_exptl_crystal_description block
_exptl_crystal_F_000 650
_exptl_crystal_size_max 0.270
_exptl_crystal_size_mid 0.250
_exptl_crystal_size_min 0.220
_refine_diff_density_max 0.541
_refine_diff_density_min -0.283
_refine_diff_density_rms 0.061
_refine_ls_extinction_coef .
_refine_ls_extinction_method none
_refine_ls_goodness_of_fit_ref 0.991
_refine_ls_hydrogen_treatment constr
_refine_ls_matrix_type full
_refine_ls_number_parameters 398
_refine_ls_number_reflns 4868
_refine_ls_number_restraints 0
_refine_ls_restrained_S_all 0.991
_refine_ls_R_factor_all 0.0498
_refine_ls_R_factor_gt 0.0382
_refine_ls_shift/su_max 0.001
_refine_ls_shift/su_mean 0.000
_refine_ls_structure_factor_coef Fsqd
_refine_ls_weighting_details 'w=1/[\s^2^(Fo^2^)+(0.0820P)^2^] where P=(Fo^2^+2Fc^2^)/3'
_refine_ls_weighting_scheme calc
_refine_ls_wR_factor_gt 0.1082
_refine_ls_wR_factor_ref 0.1163
_reflns_Friedel_coverage 0.000
_reflns_Friedel_fraction_full .
_reflns_Friedel_fraction_max .
_reflns_number_gt 4118
_reflns_number_total 4868
_reflns_threshold_expression 'I > 2\s(I)'
_cod_data_source_file ICA-2020-502-119356.cif
_cod_data_source_block 2
_cod_database_code 1565493
_shelx_shelxl_version_number 2018/3
_shelx_space_group_comment
;
The symmetry employed for this shelxl refinement is uniquely defined
by the following loop, which should always be used as a source of
symmetry information in preference to the above space-group names.
They are only intended as comments.
;
_shelx_estimated_absorpt_t_min 0.840
_shelx_estimated_absorpt_t_max 0.867

loop_
_space_group_symop_operation_xyz
'x, y, z'
'-x, -y, -z'

loop_
_atom_site_label
_atom_site_type_symbol
_atom_site_fract_x
_atom_site_fract_y
_atom_site_fract_z
_atom_site_U_iso_or_equiv
_atom_site_adp_type
_atom_site_occupancy
_atom_site_site_symmetry_order
_atom_site_calc_flag
_atom_site_refinement_flags_posn
_atom_site_refinement_flags_adp
_atom_site_refinement_flags_occupancy
_atom_site_disorder_assembly
_atom_site_disorder_group
C1 C 0.4766(3) 0.4087(3) 0.7028(2) 0.0200(6) Uani 1 1 d . . . . .
H1 H 0.495444 0.341891 0.652887 0.024 Uiso 1 1 calc R U . . .
C2 C 0.4018(3) 0.3936(3) 0.7778(2) 0.0196(6) Uani 1 1 d . . . . .
H2 H 0.361185 0.316875 0.789244 0.024 Uiso 1 1 calc R U . . .
C3 C 0.4716(2) 0.5980(3) 0.79079(19) 0.0175(6) Uani 1 1 d . . . . .
H3 H 0.485446 0.686521 0.814583 0.021 Uiso 1 1 calc R U . . .
C4 C 0.3341(2) 0.5502(3) 0.92323(19) 0.0176(6) Uani 1 1 d . . . . .
C5 C 0.2900(3) 0.6670(3) 0.9428(2) 0.0246(6) Uani 1 1 d . . . . .
H5 H 0.301291 0.721395 0.897664 0.030 Uiso 1 1 calc R U . . .
C6 C 0.2291(3) 0.7023(3) 1.0297(2) 0.0233(6) Uani 1 1 d . . . . .
H6 H 0.202078 0.781615 1.043547 0.028 Uiso 1 1 calc R U . . .
C7 C 0.2079(2) 0.6207(3) 1.0966(2) 0.0191(6) Uani 1 1 d . . . . .
C8 C 0.2514(2) 0.5030(3) 1.07490(19) 0.0201(6) Uani 1 1 d . . . . .
H8 H 0.237388 0.446940 1.118437 0.024 Uiso 1 1 calc R U . . .
C9 C 0.3149(3) 0.4685(3) 0.98968(19) 0.0201(6) Uani 1 1 d . . . . .
H9 H 0.344712 0.390459 0.976902 0.024 Uiso 1 1 calc R U . . .
C10 C 0.1336(3) 0.6555(3) 1.1855(2) 0.0194(6) Uani 1 1 d . . . . .
C11 C 0.0354(3) 0.5640(3) 1.2034(2) 0.0235(6) Uani 1 1 d . . . . .
H11 H 0.023027 0.479922 1.164439 0.028 Uiso 1 1 calc R U . . .
C12 C -0.0437(3) 0.5971(3) 1.2785(2) 0.0223(6) Uani 1 1 d . . . . .
H12 H -0.110362 0.535818 1.288717 0.027 Uiso 1 1 calc R U . . .
C13 C 0.7691(3) 0.8523(3) 0.5177(2) 0.0213(6) Uani 1 1 d . . . . .
H13 H 0.725868 0.914409 0.552322 0.026 Uiso 1 1 calc R U . . .
C14 C 0.8502(3) 0.8702(3) 0.4468(2) 0.0237(6) Uani 1 1 d . . . . .
H14 H 0.873207 0.944906 0.424668 0.028 Uiso 1 1 calc R U . . .
C15 C 0.8344(2) 0.6743(3) 0.46742(19) 0.0160(5) Uani 1 1 d . . . . .
H15 H 0.846307 0.589606 0.460073 0.019 Uiso 1 1 calc R U . . .
C16 C 1.0760(3) 0.8117(3) 0.3249(2) 0.0219(6) Uani 1 1 d . . . . .
H16 H 1.091239 0.894459 0.366825 0.026 Uiso 1 1 calc R U . . .
C17 C 1.1538(3) 0.7784(3) 0.2480(2) 0.0212(6) Uani 1 1 d . . . . .
H17 H 1.220675 0.839901 0.238435 0.025 Uiso 1 1 calc R U . . .
C18 C 0.3558(2) 0.6279(2) 0.51461(18) 0.0142(5) Uani 1 1 d . . . . .
C19 C 0.2880(2) 0.7212(2) 0.58150(18) 0.0143(5) Uani 1 1 d . . . . .
C20 C 0.3609(3) 0.8414(2) 0.6327(2) 0.0178(6) Uani 1 1 d . . . . .
H20 H 0.448885 0.862444 0.623517 0.021 Uiso 1 1 calc R U . . .
C21 C 0.3044(3) 0.9300(2) 0.69706(19) 0.0184(6) Uani 1 1 d . . . . .
C22 C 0.1732(3) 0.8942(3) 0.71335(19) 0.0186(6) Uani 1 1 d . . . . .
C23 C 0.0999(3) 0.7752(3) 0.66309(19) 0.0196(6) Uani 1 1 d . . . . .
H23 H 0.013243 0.752306 0.674529 0.024 Uiso 1 1 calc R U . . .
C24 C 0.1568(3) 0.6899(3) 0.5953(2) 0.0187(6) Uani 1 1 d . . . . .
H24 H 0.106531 0.611169 0.558907 0.022 Uiso 1 1 calc R U . . .
C25 C 0.0730(3) 1.1159(3) 0.9248(2) 0.0265(7) Uani 1 1 d . . . . .
H25 H 0.000065 1.134402 0.884212 0.032 Uiso 1 1 calc R U . . .
C26 C 0.1496(3) 1.0325(3) 0.8784(2) 0.0191(6) Uani 1 1 d . . . . .
C27 C 0.2576(3) 1.0026(3) 0.9379(2) 0.0247(6) Uani 1 1 d . . . . .
H27 H 0.308807 0.945623 0.906802 0.030 Uiso 1 1 calc R U . . .
C28 C 0.7468(3) 0.7849(2) 0.79392(19) 0.0168(6) Uani 1 1 d . . . . .
C29 C 0.7880(3) 0.8547(2) 0.90727(19) 0.0183(6) Uani 1 1 d . . . . .
C30 C 0.7120(3) 0.9398(3) 0.9545(2) 0.0232(6) Uani 1 1 d . . . . .
H30 H 0.639627 0.958831 0.913654 0.028 Uiso 1 1 calc R U . . .
C31 C 0.8958(3) 0.8283(3) 0.9694(2) 0.0245(6) Uani 1 1 d . . . . .
H31 H 0.947870 0.771773 0.938902 0.029 Uiso 1 1 calc R U . . .
C33 C 0.5007(3) 1.0884(3) 0.7300(3) 0.0330(7) Uani 1 1 d . . . . .
H33A H 0.554601 1.028276 0.748469 0.049 Uiso 1 1 calc R U . . .
H33B H 0.537178 1.172267 0.773183 0.049 Uiso 1 1 calc R U . . .
H33C H 0.499940 1.089267 0.657167 0.049 Uiso 1 1 calc R U . . .
Co1 Co 0.64501(3) 0.63101(3) 0.62077(2) 0.01276(13) Uani 1 1 d . . . . .
N1 N 0.5212(2) 0.5367(2) 0.71034(16) 0.0169(5) Uani 1 1 d . . . . .
N2 N 0.3982(2) 0.5154(2) 0.83387(16) 0.0166(5) Uani 1 1 d . . . . .
N3 N 0.7600(2) 0.7301(2) 0.53089(16) 0.0157(5) Uani 1 1 d . . . . .
N4 N 0.8914(2) 0.7545(2) 0.41433(16) 0.0169(5) Uani 1 1 d . . . . .
O1 O 0.65012(18) 0.81437(17) 0.73839(13) 0.0203(4) Uani 1 1 d . . . . .
O2 O 0.80202(17) 0.69226(17) 0.75778(13) 0.0188(4) Uani 1 1 d . . . . .
O3 O 0.28439(17) 0.52987(16) 0.45241(13) 0.0167(4) Uani 1 1 d . . . . .
O4 O 0.48182(16) 0.65263(16) 0.52458(13) 0.0153(4) Uani 1 1 d . . . . .
O5 O 0.36719(19) 1.05191(19) 0.74661(16) 0.0291(5) Uani 1 1 d . . . . .
O6 O 0.10807(18) 0.98217(19) 0.77075(13) 0.0246(5) Uani 1 1 d . . . . .
C34 C 0.9762(2) 0.7210(3) 0.33838(19) 0.0170(6) Uani 1 1 d . . . . .

loop_
_atom_site_aniso_label
_atom_site_aniso_U_11
_atom_site_aniso_U_22
_atom_site_aniso_U_33
_atom_site_aniso_U_23
_atom_site_aniso_U_13
_atom_site_aniso_U_12
C1 0.0232(14) 0.0200(14) 0.0173(14) 0.0028(11) 0.0077(11) 0.0044(12)
C2 0.0250(14) 0.0173(14) 0.0184(14) 0.0057(11) 0.0101(11) 0.0014(12)
C3 0.0184(13) 0.0203(14) 0.0165(13) 0.0065(11) 0.0085(11) 0.0036(11)
C4 0.0146(13) 0.0272(15) 0.0116(12) 0.0044(11) 0.0069(10) 0.0019(11)
C5 0.0286(16) 0.0264(16) 0.0260(15) 0.0126(12) 0.0174(13) 0.0069(13)
C6 0.0262(15) 0.0250(15) 0.0250(15) 0.0082(12) 0.0166(12) 0.0106(12)
C7 0.0128(13) 0.0297(16) 0.0155(13) 0.0052(11) 0.0058(11) 0.0032(12)
C8 0.0193(14) 0.0311(16) 0.0148(13) 0.0114(12) 0.0086(11) 0.0065(12)
C9 0.0215(14) 0.0251(15) 0.0184(13) 0.0083(11) 0.0086(11) 0.0104(12)
C10 0.0178(13) 0.0295(16) 0.0141(13) 0.0072(11) 0.0081(11) 0.0070(12)
C11 0.0276(15) 0.0232(15) 0.0209(14) 0.0020(12) 0.0136(12) 0.0043(12)
C12 0.0217(14) 0.0242(15) 0.0213(14) 0.0047(12) 0.0115(12) -0.0016(12)
C13 0.0226(14) 0.0205(14) 0.0231(14) 0.0039(12) 0.0123(12) 0.0057(12)
C14 0.0257(15) 0.0214(15) 0.0293(16) 0.0095(12) 0.0158(13) 0.0062(12)
C15 0.0146(13) 0.0201(14) 0.0150(13) 0.0044(11) 0.0073(10) 0.0036(11)
C16 0.0219(14) 0.0232(15) 0.0199(14) 0.0014(12) 0.0089(11) 0.0019(12)
C17 0.0154(13) 0.0277(16) 0.0193(14) 0.0047(12) 0.0083(11) -0.0044(12)
C18 0.0179(13) 0.0160(13) 0.0113(12) 0.0060(10) 0.0065(10) 0.0031(11)
C19 0.0146(13) 0.0186(13) 0.0103(12) 0.0032(10) 0.0031(10) 0.0042(11)
C20 0.0142(13) 0.0183(14) 0.0211(14) 0.0057(11) 0.0024(11) 0.0020(11)
C21 0.0187(14) 0.0183(14) 0.0158(13) 0.0008(11) -0.0006(11) 0.0027(11)
C22 0.0190(14) 0.0241(15) 0.0119(13) -0.0016(11) 0.0025(11) 0.0102(12)
C23 0.0142(13) 0.0282(15) 0.0167(13) 0.0039(11) 0.0051(11) 0.0045(12)
C24 0.0166(13) 0.0194(14) 0.0179(13) -0.0008(11) 0.0037(11) 0.0026(11)
C25 0.0206(15) 0.0345(18) 0.0218(15) -0.0021(13) 0.0017(12) 0.0118(13)
C26 0.0209(14) 0.0200(14) 0.0147(13) -0.0006(11) 0.0048(11) 0.0038(11)
C27 0.0350(17) 0.0207(15) 0.0197(14) 0.0009(12) 0.0054(12) 0.0140(13)
C28 0.0180(13) 0.0185(14) 0.0137(13) 0.0033(11) 0.0081(11) -0.0024(11)
C29 0.0211(14) 0.0158(14) 0.0158(13) 0.0010(11) 0.0050(11) -0.0021(11)
C30 0.0299(16) 0.0233(15) 0.0174(14) 0.0042(12) 0.0036(12) 0.0091(13)
C31 0.0212(14) 0.0288(16) 0.0212(14) -0.0047(12) 0.0071(12) 0.0096(12)
C33 0.0261(16) 0.0236(16) 0.0471(19) 0.0059(14) 0.0064(14) 0.0003(13)
Co1 0.0134(2) 0.0152(2) 0.0099(2) 0.00071(14) 0.00634(14) 0.00222(14)
N1 0.0183(11) 0.0207(12) 0.0129(10) 0.0041(9) 0.0059(9) 0.0042(9)
N2 0.0180(11) 0.0215(12) 0.0137(11) 0.0059(9) 0.0095(9) 0.0053(9)
N3 0.0145(11) 0.0202(12) 0.0123(11) 0.0027(9) 0.0043(9) 0.0025(9)
N4 0.0148(11) 0.0223(12) 0.0144(11) 0.0033(9) 0.0076(9) 0.0024(9)
O1 0.0227(10) 0.0235(10) 0.0143(9) 0.0023(8) 0.0047(8) 0.0042(8)
O2 0.0212(10) 0.0218(10) 0.0127(9) -0.0003(8) 0.0072(8) 0.0037(8)
O3 0.0177(9) 0.0164(10) 0.0158(9) 0.0003(7) 0.0078(7) 0.0030(8)
O4 0.0132(9) 0.0209(10) 0.0141(9) 0.0045(7) 0.0079(7) 0.0049(7)
O5 0.0247(11) 0.0229(11) 0.0358(12) -0.0016(9) 0.0061(9) 0.0032(9)
O6 0.0229(10) 0.0337(12) 0.0137(9) -0.0065(8) 0.0007(8) 0.0145(9)
C34 0.0153(13) 0.0240(15) 0.0133(13) 0.0046(11) 0.0070(10) 0.0044(11)

loop_
_atom_type_symbol
_atom_type_description
_atom_type_scat_dispersion_real
_atom_type_scat_dispersion_imag
_atom_type_scat_source
C C 0.0033 0.0016 'International Tables Vol C Tables 4.2.6.8 and 6.1.1.4'
H H 0.0000 0.0000 'International Tables Vol C Tables 4.2.6.8 and 6.1.1.4'
Co Co 0.3494 0.9721 'International Tables Vol C Tables 4.2.6.8 and 6.1.1.4'
N N 0.0061 0.0033 'International Tables Vol C Tables 4.2.6.8 and 6.1.1.4'
O O 0.0106 0.0060 'International Tables Vol C Tables 4.2.6.8 and 6.1.1.4'

loop_
_geom_angle_atom_site_label_1
_geom_angle_atom_site_label_2
_geom_angle_atom_site_label_3
_geom_angle
_geom_angle_site_symmetry_1
_geom_angle_site_symmetry_3
C2 C1 N1 110.7(2) . .
C2 C1 H1 124.6 . .
N1 C1 H1 124.6 . .
C1 C2 N2 105.9(2) . .
C1 C2 H2 127.1 . .
N2 C2 H2 127.1 . .
N1 C3 N2 111.5(2) . .
N1 C3 H3 124.2 . .
N2 C3 H3 124.2 . .
C9 C4 C5 119.8(2) . .
C9 C4 N2 120.8(2) . .
C5 C4 N2 119.4(2) . .
C6 C5 C4 119.9(2) . .
C6 C5 H5 120.1 . .
C4 C5 H5 120.1 . .
C5 C6 C7 121.0(3) . .
C5 C6 H6 119.5 . .
C7 C6 H6 119.5 . .
C6 C7 C8 118.3(2) . .
C6 C7 C10 120.6(2) . .
C8 C7 C10 121.0(2) . .
C9 C8 C7 120.9(2) . .
C9 C8 H8 119.5 . .
C7 C8 H8 119.5 . .
C8 C9 C4 120.0(2) . .
C8 C9 H9 120.0 . .
C4 C9 H9 120.0 . .
C17 C10 C11 118.4(2) 1_456 .
C17 C10 C7 122.0(2) 1_456 .
C11 C10 C7 119.6(2) . .
C12 C11 C10 120.6(3) . .
C12 C11 H11 119.7 . .
C10 C11 H11 119.7 . .
C34 C12 C11 120.0(3) 1_456 .
C34 C12 H12 120.0 1_456 .
C11 C12 H12 120.0 . .
C14 C13 N3 110.3(2) . .
C14 C13 H13 124.8 . .
N3 C13 H13 124.8 . .
C13 C14 N4 105.8(2) . .
C13 C14 H14 127.1 . .
N4 C14 H14 127.1 . .
N3 C15 N4 111.9(2) . .
N3 C15 H15 124.1 . .
N4 C15 H15 124.1 . .
C34 C16 C17 119.4(3) . .
C34 C16 H16 120.3 . .
C17 C16 H16 120.3 . .
C10 C17 C16 121.2(2) 1_654 .
C10 C17 H17 119.4 1_654 .
C16 C17 H17 119.4 . .
O3 C18 O4 124.0(2) . .
O3 C18 C19 118.4(2) . .
O4 C18 C19 117.6(2) . .
C24 C19 C20 119.4(2) . .
C24 C19 C18 122.0(2) . .
C20 C19 C18 118.6(2) . .
C21 C20 C19 121.0(2) . .
C21 C20 H20 119.5 . .
C19 C20 H20 119.5 . .
O5 C21 C20 124.7(2) . .
O5 C21 C22 116.8(2) . .
C20 C21 C22 118.5(2) . .
C23 C22 O6 117.7(2) . .
C23 C22 C21 120.9(2) . .
O6 C22 C21 120.9(2) . .
C22 C23 C24 119.4(2) . .
C22 C23 H23 120.3 . .
C24 C23 H23 120.3 . .
C19 C24 C23 120.6(2) . .
C19 C24 H24 119.7 . .
C23 C24 H24 119.7 . .
C31 C25 C26 120.2(3) 2_677 .
C31 C25 H25 119.9 2_677 .
C26 C25 H25 119.9 . .
C25 C26 C27 120.7(2) . .
C25 C26 O6 114.8(2) . .
C27 C26 O6 124.5(2) . .
C26 C27 C30 118.5(2) . 2_677
C26 C27 H27 120.8 . .
C30 C27 H27 120.8 2_677 .
O2 C28 O1 121.2(2) . .
O2 C28 C29 119.4(2) . .
O1 C28 C29 119.2(2) . .
O2 C28 Co1 59.46(13) . .
O1 C28 Co1 62.50(13) . .
C29 C28 Co1 166.62(18) . .
C31 C29 C30 118.5(2) . .
C31 C29 C28 120.8(2) . .
C30 C29 C28 120.5(2) . .
C29 C30 C27 121.2(3) . 2_677
C29 C30 H30 119.4 . .
C27 C30 H30 119.4 2_677 .
C25 C31 C29 121.0(2) 2_677 .
C25 C31 H31 119.5 2_677 .
C29 C31 H31 119.5 . .
O5 C33 H33A 109.5 . .
O5 C33 H33B 109.5 . .
H33A C33 H33B 109.5 . .
O5 C33 H33C 109.5 . .
H33A C33 H33C 109.5 . .
H33B C33 H33C 109.5 . .
O4 Co1 O3 108.49(7) . 2_666
O4 Co1 N3 86.40(7) . .
O3 Co1 N3 85.59(7) 2_666 .
O4 Co1 N1 91.18(7) . .
O3 Co1 N1 96.70(7) 2_666 .
N3 Co1 N1 177.10(7) . .
O4 Co1 O2 153.84(7) . .
O3 Co1 O2 97.36(7) 2_666 .
N3 Co1 O2 91.77(7) . .
N1 Co1 O2 89.70(7) . .
O4 Co1 O1 93.95(7) . .
O3 Co1 O1 156.91(7) 2_666 .
N3 Co1 O1 90.61(7) . .
N1 Co1 O1 87.97(7) . .
O2 Co1 O1 59.95(6) . .
O4 Co1 C28 124.10(8) . .
O3 Co1 C28 127.32(8) 2_666 .
N3 Co1 C28 94.20(8) . .
N1 Co1 C28 85.84(8) . .
O2 Co1 C28 29.97(7) . .
O1 Co1 C28 30.22(7) . .
C3 N1 C1 104.8(2) . .
C3 N1 Co1 123.72(18) . .
C1 N1 Co1 131.44(16) . .
C3 N2 C2 107.1(2) . .
C3 N2 C4 125.6(2) . .
C2 N2 C4 127.3(2) . .
C15 N3 C13 105.4(2) . .
C15 N3 Co1 122.80(17) . .
C13 N3 Co1 131.66(16) . .
C15 N4 C14 106.6(2) . .
C15 N4 C34 124.9(2) . .
C14 N4 C34 128.4(2) . .
C28 O1 Co1 87.28(15) . .
C28 O2 Co1 90.57(15) . .
C18 O3 Co1 125.14(16) . 2_666
C18 O4 Co1 138.65(15) . .
C21 O5 C33 116.8(2) . .
C22 O6 C26 121.55(19) . .
C16 C34 C12 120.3(2) . 1_654
C16 C34 N4 120.3(2) . .
C12 C34 N4 119.3(2) 1_654 .

loop_
_geom_bond_atom_site_label_1
_geom_bond_atom_site_label_2
_geom_bond_distance
_geom_bond_site_symmetry_2
C1 C2 1.352(3) .
C1 N1 1.380(3) .
C1 H1 0.9300 .
C2 N2 1.379(3) .
C2 H2 0.9300 .
C3 N1 1.328(3) .
C3 N2 1.355(3) .
C3 H3 0.9300 .
C4 C9 1.385(4) .
C4 C5 1.389(4) .
C4 N2 1.431(3) .
C5 C6 1.384(4) .
C5 H5 0.9300 .
C6 C7 1.392(4) .
C6 H6 0.9300 .
C7 C8 1.397(4) .
C7 C10 1.492(3) .
C8 C9 1.381(3) .
C8 H8 0.9300 .
C9 H9 0.9300 .
C10 C17 1.383(4) 1_456
C10 C11 1.394(4) .
C11 C12 1.382(3) .
C11 H11 0.9300 .
C12 C34 1.380(4) 1_456
C12 H12 0.9300 .
C13 C14 1.356(4) .
C13 N3 1.367(3) .
C13 H13 0.9300 .
C14 N4 1.380(3) .
C14 H14 0.9300 .
C15 N3 1.316(3) .
C15 N4 1.348(3) .
C15 H15 0.9300 .
C16 C34 1.376(4) .
C16 C17 1.390(4) .
C16 H16 0.9300 .
C17 H17 0.9300 .
C18 O3 1.263(3) .
C18 O4 1.266(3) .
C18 C19 1.505(3) .
C19 C24 1.387(3) .
C19 C20 1.393(4) .
C20 C21 1.385(3) .
C20 H20 0.9300 .
C21 O5 1.370(3) .
C21 C22 1.406(4) .
C22 C23 1.382(4) .
C22 O6 1.390(3) .
C23 C24 1.390(4) .
C23 H23 0.9300 .
C24 H24 0.9300 .
C25 C31 1.372(4) 2_677
C25 C26 1.378(4) .
C25 H25 0.9300 .
C26 C27 1.386(4) .
C26 O6 1.391(3) .
C27 C30 1.396(4) 2_677
C27 H27 0.9300 .
C28 O2 1.259(3) .
C28 O1 1.270(3) .
C28 C29 1.498(3) .
C28 Co1 2.520(3) .
C29 C31 1.386(4) .
C29 C30 1.389(4) .
C30 H30 0.9300 .
C31 H31 0.9300 .
C33 O5 1.431(3) .
C33 H33A 0.9600 .
C33 H33B 0.9600 .
C33 H33C 0.9600 .
Co1 O4 2.0314(17) .
Co1 O3 2.0791(16) 2_666
Co1 N3 2.124(2) .
Co1 N1 2.147(2) .
Co1 O2 2.1702(18) .
Co1 O1 2.2374(18) .
N4 C34 1.433(3) .

loop_
_geom_hbond_atom_site_label_D
_geom_hbond_atom_site_label_H
_geom_hbond_atom_site_label_A
_geom_hbond_distance_DH
_geom_hbond_distance_HA
_geom_hbond_distance_DA
_geom_hbond_angle_DHA
_geom_hbond_site_symmetry_A
_geom_hbond_publ_flag
C33 H33A O1 0.96 2.63 3.544(3) 160.0 . yes
C23 H23 O2 0.93 2.62 3.526(3) 164.7 1_455 yes
C20 H20 O1 0.93 2.57 3.182(3) 123.6 . yes
C15 H15 O3 0.93 2.32 2.847(3) 115.6 2_666 yes
C3 H3 O1 0.93 2.49 3.031(3) 117.6 . yes
C1 H1 O4 0.93 2.39 3.027(3) 125.4 2_666 yes

loop_
_geom_torsion_atom_site_label_1
_geom_torsion_atom_site_label_2
_geom_torsion_atom_site_label_3
_geom_torsion_atom_site_label_4
_geom_torsion
_geom_torsion_site_symmetry_1
_geom_torsion_site_symmetry_2
_geom_torsion_site_symmetry_3
_geom_torsion_site_symmetry_4
N1 C1 C2 N2 0.4(3) . . . .
C9 C4 C5 C6 1.2(4) . . . .
N2 C4 C5 C6 -179.3(3) . . . .
C4 C5 C6 C7 -1.8(4) . . . .
C5 C6 C7 C8 1.0(4) . . . .
C5 C6 C7 C10 -175.6(3) . . . .
C6 C7 C8 C9 0.5(4) . . . .
C10 C7 C8 C9 177.1(2) . . . .
C7 C8 C9 C4 -1.1(4) . . . .
C5 C4 C9 C8 0.3(4) . . . .
N2 C4 C9 C8 -179.2(2) . . . .
C6 C7 C10 C17 -41.7(4) . . . 1_456
C8 C7 C10 C17 141.8(3) . . . 1_456
C6 C7 C10 C11 134.7(3) . . . .
C8 C7 C10 C11 -41.7(4) . . . .
C17 C10 C11 C12 2.9(4) 1_456 . . .
C7 C10 C11 C12 -173.6(2) . . . .
C10 C11 C12 C34 -1.5(4) . . . 1_456
N3 C13 C14 N4 0.6(3) . . . .
C34 C16 C17 C10 -0.6(4) . . . 1_654
O3 C18 C19 C24 15.1(4) . . . .
O4 C18 C19 C24 -164.7(2) . . . .
O3 C18 C19 C20 -166.3(2) . . . .
O4 C18 C19 C20 13.8(3) . . . .
C24 C19 C20 C21 0.0(4) . . . .
C18 C19 C20 C21 -178.6(2) . . . .
C19 C20 C21 O5 -177.1(2) . . . .
C19 C20 C21 C22 2.6(4) . . . .
O5 C21 C22 C23 177.2(2) . . . .
C20 C21 C22 C23 -2.5(4) . . . .
O5 C21 C22 O6 4.6(4) . . . .
C20 C21 C22 O6 -175.2(2) . . . .
O6 C22 C23 C24 172.7(2) . . . .
C21 C22 C23 C24 -0.2(4) . . . .
C20 C19 C24 C23 -2.8(4) . . . .
C18 C19 C24 C23 175.7(2) . . . .
C22 C23 C24 C19 2.9(4) . . . .
C31 C25 C26 C27 0.8(5) 2_677 . . .
C31 C25 C26 O6 -180.0(3) 2_677 . . .
C25 C26 C27 C30 -0.7(4) . . . 2_677
O6 C26 C27 C30 -179.9(3) . . . 2_677
O2 C28 C29 C31 7.4(4) . . . .
O1 C28 C29 C31 -177.8(2) . . . .
Co1 C28 C29 C31 88.6(8) . . . .
O2 C28 C29 C30 -167.3(2) . . . .
O1 C28 C29 C30 7.5(4) . . . .
Co1 C28 C29 C30 -86.1(8) . . . .
C31 C29 C30 C27 -0.4(4) . . . 2_677
C28 C29 C30 C27 174.5(3) . . . 2_677
C30 C29 C31 C25 0.3(4) . . . 2_677
C28 C29 C31 C25 -174.5(3) . . . 2_677
N2 C3 N1 C1 -0.1(3) . . . .
N2 C3 N1 Co1 -179.34(15) . . . .
C2 C1 N1 C3 -0.2(3) . . . .
C2 C1 N1 Co1 178.94(17) . . . .
N1 C3 N2 C2 0.4(3) . . . .
N1 C3 N2 C4 178.3(2) . . . .
C1 C2 N2 C3 -0.5(3) . . . .
C1 C2 N2 C4 -178.3(2) . . . .
C9 C4 N2 C3 -150.5(3) . . . .
C5 C4 N2 C3 30.0(4) . . . .
C9 C4 N2 C2 27.0(4) . . . .
C5 C4 N2 C2 -152.5(3) . . . .
N4 C15 N3 C13 0.2(3) . . . .
N4 C15 N3 Co1 176.27(16) . . . .
C14 C13 N3 C15 -0.6(3) . . . .
C14 C13 N3 Co1 -176.08(18) . . . .
N3 C15 N4 C14 0.1(3) . . . .
N3 C15 N4 C34 -179.0(2) . . . .
C13 C14 N4 C15 -0.5(3) . . . .
C13 C14 N4 C34 178.7(2) . . . .
O2 C28 O1 Co1 9.8(2) . . . .
C29 C28 O1 Co1 -164.9(2) . . . .
O1 C28 O2 Co1 -10.1(2) . . . .
C29 C28 O2 Co1 164.6(2) . . . .
O4 C18 O3 Co1 14.8(3) . . . 2_666
C19 C18 O3 Co1 -164.99(15) . . . 2_666
O3 C18 O4 Co1 -96.7(3) . . . .
C19 C18 O4 Co1 83.1(3) . . . .
C20 C21 O5 C33 -0.2(4) . . . .
C22 C21 O5 C33 -179.9(2) . . . .
C23 C22 O6 C26 119.7(3) . . . .
C21 C22 O6 C26 -67.5(3) . . . .
C25 C26 O6 C22 -178.4(2) . . . .
C27 C26 O6 C22 0.8(4) . . . .
C17 C16 C34 C12 2.1(4) . . . 1_654
C17 C16 C34 N4 -177.6(2) . . . .
C15 N4 C34 C16 -149.4(3) . . . .
C14 N4 C34 C16 31.6(4) . . . .
C15 N4 C34 C12 30.9(4) . . . 1_654
C14 N4 C34 C12 -148.1(3) . . . 1_654
